data_7719291
loop_
_publ_author_name
'Ie, Thomas S.'
'Nathan, Siddhartha S.'
'Rondinelli, James M.'
'Kanatzidis, Mercouri G.'

_publ_section_title
;
 Mixed-anion chalcogenide-halide semiconductors
 A<sub>2</sub>BaTaS<sub>4</sub>Cl (A = K, Rb, Cs) and
 K<sub>2</sub>BaNbS<sub>4</sub>Cl.
;
_journal_issue 36
_journal_name_full 'Dalton transactions (Cambridge, England : 2003)'
_journal_page_first 13588
_journal_page_last 13597
_journal_paper_doi 10.1039/d5dt01676b
_journal_volume 54
_journal_year 2025
_chemical_formula_moiety 'Ba Cl K2 S4 Ta'
_chemical_formula_sum 'Ba Cl K2 S4 Ta'
_chemical_formula_weight 560.18
_space_group_crystal_system tetragonal
_space_group_IT_number 140
_space_group_name_Hall '-I 4 2c'
_space_group_name_H-M_alt 'I 4/m c m'
_atom_sites_solution_primary dual
_audit_creation_date 2024-12-16
_audit_creation_method
;
Olex2 1.5
(compiled 2024.02.16 svn.r378c4104 for OlexSys, GUI svn.r6928)
;
_audit_update_record
;
2025-07-13 deposited with the CCDC.	2025-08-15 downloaded from the CCDC.
;
_cell_angle_alpha 90
_cell_angle_beta 90
_cell_angle_gamma 90
_cell_formula_units_Z 4
_cell_length_a 8.3480(2)
_cell_length_b 8.3480(2)
_cell_length_c 14.1063(4)
_cell_measurement_reflns_used 4148
_cell_measurement_temperature 297.15(10)
_cell_measurement_theta_max 33.4980
_cell_measurement_theta_min 2.8720
_cell_volume 983.06(4)
_computing_cell_refinement 'CrysAlisPro 1.171.43.70a (Rigaku OD, 2023)'
_computing_data_collection 'CrysAlisPro system (CCD 43.134a 64-bit (release 09-08-2024))'
_computing_data_reduction 'CrysAlisPro 1.171.43.70a (Rigaku OD, 2023)'
_computing_molecular_graphics 'Olex2 1.5 (Dolomanov et al., 2009)'
_computing_publication_material 'Olex2 1.5 (Dolomanov et al., 2009)'
_computing_structure_refinement 'SHELXL 2018/3 (Sheldrick, 2015)'
_computing_structure_solution 'SHELXT 2018/2 (Sheldrick, 2018)'
_diffrn_ambient_environment air
_diffrn_ambient_temperature 297.15(10)
_diffrn_detector 'Hybrid Pixel Array Detector'
_diffrn_detector_area_resol_mean 10.0000
_diffrn_detector_type HyPix
_diffrn_measured_fraction_theta_full 1.000
_diffrn_measured_fraction_theta_max 0.942
_diffrn_measurement_details
;
List of Runs (angles in degrees, time in seconds):

  # Type    Start    End  Width  t~exp~   \w     \q     \k     \f   Frames
#--------------------------------------------------------------------------
  1  \w      1.00  86.00   0.50    0.44    --   12.93  37.00-100.00  170
  2  \w    -12.00  42.00   0.50    0.44    --   12.93  85.00  55.00  108
  3  \w    -62.00   5.00   0.50    0.44    --   12.93 -19.00  90.00  134
  4  \w     39.00  85.00   0.50    0.44    --   12.93-178.00  60.00   92
  5  \w     15.00  62.00   0.50    0.44    --   12.93-129.00  50.00   94
  6  \w    -86.00 -41.00   0.50    0.44    --  -13.71-178.00 120.00   90
  7  \w    -86.00 -41.00   0.50    0.44    --  -13.71-178.00 150.00   90
  8  \w    -86.00 -41.00   0.50    0.44    --  -13.71-178.00-180.00   90
;
_diffrn_measurement_device 'four-circle diffractometer'
_diffrn_measurement_device_type 'XtaLAB Synergy, Single source at offset/far, HyPix'
_diffrn_measurement_method '\w scans'
_diffrn_orient_matrix_type 'CrysAlisPro convention (1999,Acta A55,543-557)'
_diffrn_orient_matrix_UB_11 0.0750923000
_diffrn_orient_matrix_UB_12 -0.0396475000
_diffrn_orient_matrix_UB_13 0.0020127000
_diffrn_orient_matrix_UB_21 -0.0044856000
_diffrn_orient_matrix_UB_22 -0.0012116000
_diffrn_orient_matrix_UB_23 0.0501929000
_diffrn_orient_matrix_UB_31 -0.0395464000
_diffrn_orient_matrix_UB_32 -0.0751408000
_diffrn_orient_matrix_UB_33 -0.0018964000
_diffrn_radiation_monochromator mirror
_diffrn_radiation_probe x-ray
_diffrn_radiation_type 'Mo K\a'
_diffrn_radiation_wavelength 0.71073
_diffrn_reflns_av_R_equivalents 0.0360
_diffrn_reflns_av_unetI/netI 0.0174
_diffrn_reflns_Laue_measured_fraction_full 1.000
_diffrn_reflns_Laue_measured_fraction_max 0.942
_diffrn_reflns_limit_h_max 11
_diffrn_reflns_limit_h_min -12
_diffrn_reflns_limit_k_max 11
_diffrn_reflns_limit_k_min -12
_diffrn_reflns_limit_l_max 20
_diffrn_reflns_limit_l_min -21
_diffrn_reflns_number 7530
_diffrn_reflns_point_group_measured_fraction_full 1.000
_diffrn_reflns_point_group_measured_fraction_max 0.942
_diffrn_reflns_theta_full 25.242
_diffrn_reflns_theta_max 33.560
_diffrn_reflns_theta_min 2.888
_diffrn_source 'micro-focus sealed X-ray tube'
_diffrn_source_type 'PhotonJet (Mo) X-ray Source'
_exptl_absorpt_coefficient_mu 16.990
_exptl_absorpt_correction_T_max 0.662
_exptl_absorpt_correction_T_min 0.069
_exptl_absorpt_correction_type gaussian
_exptl_absorpt_process_details
;
CrysAlisPro 1.171.43.70a (Rigaku Oxford Diffraction, 2023)
Numerical absorption correction based on gaussian integration over
a multifaceted crystal model
Empirical absorption correction using spherical harmonics,
implemented in SCALE3 ABSPACK scaling algorithm.
;
_exptl_crystal_colour colourless
_exptl_crystal_colour_primary colourless
_exptl_crystal_density_diffrn 3.785
_exptl_crystal_description plate
_exptl_crystal_F_000 992
_exptl_crystal_recrystallization_method 'From the Melt'
_exptl_crystal_size_max 0.27
_exptl_crystal_size_mid 0.21
_exptl_crystal_size_min 0.04
_refine_diff_density_max 0.780
_refine_diff_density_min -2.046
_refine_diff_density_rms 0.173
_refine_ls_extinction_coef 0.00188(15)
_refine_ls_extinction_expression Fc^*^=kFc[1+0.001xFc^2^\l^3^/sin(2\q)]^-1/4^
_refine_ls_extinction_method 'SHELXL-2018/3 (Sheldrick 2018)'
_refine_ls_goodness_of_fit_ref 1.144
_refine_ls_hydrogen_treatment undef
_refine_ls_matrix_type full
_refine_ls_number_parameters 18
_refine_ls_number_reflns 518
_refine_ls_number_restraints 0
_refine_ls_restrained_S_all 1.144
_refine_ls_R_factor_all 0.0204
_refine_ls_R_factor_gt 0.0177
_refine_ls_shift/su_max 0.000
_refine_ls_shift/su_mean 0.000
_refine_ls_structure_factor_coef Fsqd
_refine_ls_weighting_details 'w=1/[\s^2^(Fo^2^)+(0.0248P)^2^+2.0752P] where P=(Fo^2^+2Fc^2^)/3'
_refine_ls_weighting_scheme calc
_refine_ls_wR_factor_gt 0.0483
_refine_ls_wR_factor_ref 0.0495
_reflns_Friedel_coverage 0.000
_reflns_number_gt 457
_reflns_number_total 518
_reflns_threshold_expression 'I > 2\s(I)'
_cod_data_source_file d5dt01676b2.cif
_cod_data_source_block full_auto
_cod_depositor_comments 'Adding full bibliography for 7719288--7719294.cif.'
_cod_original_cell_volume 983.06(5)
_cod_database_code 7719291
_shelx_shelxl_version_number 2018/3
_chemical_oxdiff_formula 'K2 Ba Ta S4 Cl '
_shelx_space_group_comment
;
The symmetry employed for this shelxl refinement is uniquely defined
by the following loop, which should always be used as a source of
symmetry information in preference to the above space-group names.
They are only intended as comments.
;
_shelx_estimated_absorpt_t_max 0.550
_shelx_estimated_absorpt_t_min 0.091
_olex2_refinement_description
;
;
_olex2_submission_special_instructions 'No special instructions were received'
_oxdiff_exptl_absorpt_empirical_details
;
Empirical correction (ABSPACK) includes:
- Absorption correction using spherical harmonics
- Frame scaling
;
_oxdiff_exptl_absorpt_empirical_full_max 1.798
_oxdiff_exptl_absorpt_empirical_full_min 0.764

loop_
_space_group_symop_operation_xyz
'x, y, z'
'-x, -y, z'
'-y, x, z'
'y, -x, z'
'-x, y, -z+1/2'
'x, -y, -z+1/2'
'y, x, -z+1/2'
'-y, -x, -z+1/2'
'x+1/2, y+1/2, z+1/2'
'-x+1/2, -y+1/2, z+1/2'
'-y+1/2, x+1/2, z+1/2'
'y+1/2, -x+1/2, z+1/2'
'-x+1/2, y+1/2, -z+1'
'x+1/2, -y+1/2, -z+1'
'y+1/2, x+1/2, -z+1'
'-y+1/2, -x+1/2, -z+1'
'-x, -y, -z'
'x, y, -z'
'y, -x, -z'
'-y, x, -z'
'x, -y, z-1/2'
'-x, y, z-1/2'
'-y, -x, z-1/2'
'y, x, z-1/2'
'-x+1/2, -y+1/2, -z+1/2'
'x+1/2, y+1/2, -z+1/2'
'y+1/2, -x+1/2, -z+1/2'
'-y+1/2, x+1/2, -z+1/2'
'x+1/2, -y+1/2, z'
'-x+1/2, y+1/2, z'
'-y+1/2, -x+1/2, z'
'y+1/2, x+1/2, z'

loop_
_atom_site_label
_atom_site_type_symbol
_atom_site_fract_x
_atom_site_fract_y
_atom_site_fract_z
_atom_site_U_iso_or_equiv
_atom_site_adp_type
_atom_site_occupancy
_atom_site_site_symmetry_order
_atom_site_calc_flag
_atom_site_refinement_flags_posn
_atom_site_refinement_flags_adp
_atom_site_refinement_flags_occupancy
_atom_site_disorder_assembly
_atom_site_disorder_group
Ta1 Ta 0.000000 0.500000 0.250000 0.01309(12) Uani 1 8 d S T P . .
S1 S 0.15383(8) 0.65383(8) 0.15470(6) 0.0244(2) Uani 1 2 d S T P . .
Ba1 Ba 0.000000 0.000000 0.250000 0.02627(14) Uani 1 8 d S T P . .
Cl1 Cl 0.000000 0.000000 0.000000 0.0388(6) Uani 1 8 d S T P . .
K1 K 0.65572(9) 0.15572(9) 0.000000 0.0213(2) Uani 1 4 d S T P . .

loop_
_atom_site_aniso_label
_atom_site_aniso_U_11
_atom_site_aniso_U_22
_atom_site_aniso_U_33
_atom_site_aniso_U_23
_atom_site_aniso_U_13
_atom_site_aniso_U_12
Ta1 0.01355(13) 0.01355(13) 0.01217(15) 0.000 0.000 0.000
S1 0.0254(3) 0.0254(3) 0.0225(4) 0.0038(2) 0.0038(2) -0.0073(3)
Ba1 0.01823(17) 0.01823(17) 0.0423(3) 0.000 0.000 0.000
Cl1 0.0240(6) 0.0240(6) 0.0683(18) 0.000 0.000 0.000
K1 0.0225(3) 0.0225(3) 0.0187(4) 0.000 0.000 -0.0020(4)

loop_
_atom_type_symbol
_atom_type_description
_atom_type_scat_dispersion_real
_atom_type_scat_dispersion_imag
_atom_type_scat_source
Ba Ba -0.3244 2.2819 'International Tables Vol C Tables 4.2.6.8 and 6.1.1.4'
Cl Cl 0.1484 0.1585 'International Tables Vol C Tables 4.2.6.8 and 6.1.1.4'
K K 0.2009 0.2494 'International Tables Vol C Tables 4.2.6.8 and 6.1.1.4'
S S 0.1246 0.1234 'International Tables Vol C Tables 4.2.6.8 and 6.1.1.4'
Ta Ta -0.7052 6.5227 'International Tables Vol C Tables 4.2.6.8 and 6.1.1.4'

loop_
_exptl_crystal_face_index_h
_exptl_crystal_face_index_k
_exptl_crystal_face_index_l
_exptl_crystal_face_perp_dist
1 1 0 0.0947
-1 2 0 0.1917
1 -2 1 0.0333
2 0 1 0.0765
2 2 1 0.0871
0 0 -1 0.0317
0 0 1 0.0055
-1 -2 0 0.1018
-2 -1 1 0.1168
-1 0 -1 0.1001

loop_
_geom_angle_atom_site_label_1
_geom_angle_atom_site_label_2
_geom_angle_atom_site_label_3
_geom_angle
_geom_angle_site_symmetry_1
_geom_angle_site_symmetry_3
_geom_angle_publ_flag
S1 Ta1 S1 106.98(5) 2_565 . ?
S1 Ta1 S1 110.73(2) . 27_455 ?
S1 Ta1 S1 110.73(2) 2_565 27_455 ?
S1 Ta1 S1 110.73(2) 2_565 28 ?
S1 Ta1 S1 110.73(2) . 28 ?
S1 Ta1 S1 106.98(5) 28 27_455 ?
S1 Ta1 K1 154.04(3) 28 19_565 ?
S1 Ta1 K1 58.16(2) 27_455 25 ?
S1 Ta1 K1 154.04(3) . 25 ?
S1 Ta1 K1 58.16(2) . 3 ?
S1 Ta1 K1 58.16(2) . 19_565 ?
S1 Ta1 K1 154.04(3) 27_455 3 ?
S1 Ta1 K1 58.16(2) 2_565 3 ?
S1 Ta1 K1 154.04(3) 2_565 9_455 ?
S1 Ta1 K1 98.98(3) 28 3 ?
S1 Ta1 K1 98.98(3) . 9_455 ?
S1 Ta1 K1 98.98(3) 2_565 25 ?
S1 Ta1 K1 58.16(2) 28 9_455 ?
S1 Ta1 K1 58.16(2) 28 25 ?
S1 Ta1 K1 58.16(2) 27_455 9_455 ?
S1 Ta1 K1 58.16(2) 2_565 19_565 ?
S1 Ta1 K1 98.98(3) 27_455 19_565 ?
K1 Ta1 K1 55.07(3) 19_565 3 ?
K1 Ta1 K1 141.843(18) 9_455 3 ?
K1 Ta1 K1 141.843(18) 19_565 25 ?
K1 Ta1 K1 141.843(18) 3 25 ?
K1 Ta1 K1 55.07(3) 9_455 25 ?
K1 Ta1 K1 141.843(18) 9_455 19_565 ?
Ta1 S1 Ba1 91.879(18) . 25 ?
Ta1 S1 Ba1 91.879(18) . 1_565 ?
Ta1 S1 K1 87.27(2) . 19_565 ?
Ta1 S1 K1 172.37(4) . 17_665 ?
Ta1 S1 K1 87.27(2) . 3 ?
Ba1 S1 Ba1 118.39(3) 1_565 25 ?
K1 S1 Ba1 92.027(18) 17_665 1_565 ?
K1 S1 Ba1 92.028(18) 17_665 25 ?
K1 S1 Ba1 153.73(3) 3 25 ?
K1 S1 Ba1 87.878(16) 3 1_565 ?
K1 S1 Ba1 153.73(3) 19_565 1_565 ?
K1 S1 Ba1 87.879(16) 19_565 25 ?
K1 S1 K1 65.85(4) 3 19_565 ?
K1 S1 K1 86.33(2) 17_665 3 ?
K1 S1 K1 86.33(2) 17_665 19_565 ?
S1 Ba1 S1 61.61(3) 27_455 3_655 ?
S1 Ba1 S1 81.195(10) 27_455 26_445 ?
S1 Ba1 S1 81.195(10) 4_455 2_565 ?
S1 Ba1 S1 65.51(3) 25 3_655 ?
S1 Ba1 S1 133.94(3) 25 26_445 ?
S1 Ba1 S1 61.61(3) 2_565 26_445 ?
S1 Ba1 S1 65.51(3) 28_545 1_545 ?
S1 Ba1 S1 61.61(3) 25 1_545 ?
S1 Ba1 S1 133.94(3) 4_455 3_655 ?
S1 Ba1 S1 81.195(10) 3_655 2_565 ?
S1 Ba1 S1 141.41(3) 28_545 3_655 ?
S1 Ba1 S1 141.41(3) 4_455 27_455 ?
S1 Ba1 S1 81.195(10) 1_545 3_655 ?
S1 Ba1 S1 136.11(3) 3_655 26_445 ?
S1 Ba1 S1 141.41(3) 25 2_565 ?
S1 Ba1 S1 136.11(3) 28_545 2_565 ?
S1 Ba1 S1 61.61(3) 4_455 28_545 ?
S1 Ba1 S1 133.94(3) 1_545 2_565 ?
S1 Ba1 S1 133.94(3) 27_455 28_545 ?
S1 Ba1 S1 65.51(3) 4_455 26_445 ?
S1 Ba1 S1 136.11(3) 4_455 25 ?
S1 Ba1 S1 81.195(10) 28_545 26_445 ?
S1 Ba1 S1 81.195(10) 27_455 25 ?
S1 Ba1 S1 141.41(3) 1_545 26_445 ?
S1 Ba1 S1 81.195(10) 28_545 25 ?
S1 Ba1 S1 65.51(3) 27_455 2_565 ?
S1 Ba1 S1 81.195(10) 4_455 1_545 ?
S1 Ba1 S1 136.11(3) 27_455 1_545 ?
S1 Ba1 Cl1 113.031(13) 4_455 5 ?
S1 Ba1 Cl1 66.969(13) 4_455 . ?
S1 Ba1 Cl1 66.969(13) 1_545 . ?
S1 Ba1 Cl1 66.969(13) 27_455 5 ?
S1 Ba1 Cl1 113.031(13) 28_545 . ?
S1 Ba1 Cl1 66.969(13) 28_545 5 ?
S1 Ba1 Cl1 66.969(13) 2_565 . ?
S1 Ba1 Cl1 66.969(13) 25 5 ?
S1 Ba1 Cl1 113.031(13) 27_455 . ?
S1 Ba1 Cl1 113.031(14) 1_545 5 ?
S1 Ba1 Cl1 113.031(13) 25 . ?
S1 Ba1 Cl1 113.031(13) 3_655 5 ?
S1 Ba1 Cl1 66.969(13) 3_655 . ?
S1 Ba1 Cl1 113.031(13) 2_565 5 ?
S1 Ba1 Cl1 66.969(13) 26_445 5 ?
S1 Ba1 Cl1 113.031(13) 26_445 . ?
S1 Ba1 K1 41.438(17) 4_455 3_545 ?
S1 Ba1 K1 106.713(18) 27_455 1_455 ?
S1 Ba1 K1 96.694(17) 3_655 1_455 ?
S1 Ba1 K1 154.841(14) 27_455 3_545 ?
S1 Ba1 K1 154.841(14) 25 1_455 ?
S1 Ba1 K1 71.221(14) 28_545 3_545 ?
S1 Ba1 K1 71.221(14) 26_445 1_455 ?
S1 Ba1 K1 107.196(19) 25 3_545 ?
S1 Ba1 K1 107.196(19) 28_545 1_455 ?
S1 Ba1 K1 45.591(18) 1_545 3_545 ?
S1 Ba1 K1 99.582(14) 1_545 1_455 ?
S1 Ba1 K1 99.582(14) 3_655 3_545 ?
S1 Ba1 K1 41.438(17) 2_565 1_455 ?
S1 Ba1 K1 106.713(18) 26_445 3_545 ?
S1 Ba1 K1 45.591(18) 4_455 1_455 ?
S1 Ba1 K1 96.694(17) 2_565 3_545 ?
Cl1 Ba1 Cl1 180.0 5 . ?
Cl1 Ba1 K1 138.189(4) 5 1_455 ?
Cl1 Ba1 K1 41.811(3) . 1_455 ?
Cl1 Ba1 K1 138.189(4) 5 3_545 ?
Cl1 Ba1 K1 41.811(4) . 3_545 ?
K1 Ba1 K1 56.252(4) 3_545 1_455 ?
Ba1 Cl1 Ba1 180.0 . 17 ?
K1 Cl1 Ba1 90.0 1_455 17 ?
K1 Cl1 Ba1 90.0 19_565 17 ?
K1 Cl1 Ba1 90.0 17_655 17 ?
K1 Cl1 Ba1 90.0 19_565 . ?
K1 Cl1 Ba1 90.0 3_545 17 ?
K1 Cl1 Ba1 90.0 17_655 . ?
K1 Cl1 Ba1 90.0 1_455 . ?
K1 Cl1 Ba1 90.0 3_545 . ?
K1 Cl1 K1 90.0 3_545 17_655 ?
K1 Cl1 K1 90.0 19_565 17_655 ?
K1 Cl1 K1 90.0 3_545 1_455 ?
K1 Cl1 K1 180.000(11) 19_565 3_545 ?
K1 Cl1 K1 90.0 19_565 1_455 ?
K1 Cl1 K1 180.000(11) 17_655 1_455 ?
Ta1 K1 Ta1 124.93(3) 9_544 25 ?
Ta1 K1 K1 114.909(8) 25 19_665 ?
Ta1 K1 K1 114.909(8) 9_544 19_665 ?
S1 K1 Ta1 73.389(17) 17_665 9_544 ?
S1 K1 Ta1 34.577(15) 4 25 ?
S1 K1 Ta1 161.68(3) 17_665 25 ?
S1 K1 Ta1 34.577(15) 19 9_544 ?
S1 K1 Ta1 34.577(15) 3_655 25 ?
S1 K1 Ta1 108.72(3) 4 9_544 ?
S1 K1 Ta1 108.72(3) 19 25 ?
S1 K1 Ta1 34.577(15) 20_655 9_544 ?
S1 K1 Ta1 108.72(3) 20_655 25 ?
S1 K1 Ta1 108.72(3) 3_655 9_544 ?
S1 K1 Ta1 73.389(17) 2_665 25 ?
S1 K1 Ta1 161.68(3) 2_665 9_544 ?
S1 K1 S1 86.60(2) 17_665 19 ?
S1 K1 S1 86.60(2) 2_665 3_655 ?
S1 K1 S1 80.36(3) 20_655 3_655 ?
S1 K1 S1 88.29(4) 2_665 17_665 ?
S1 K1 S1 114.15(4) 19 3_655 ?
S1 K1 S1 147.075(17) 17_665 4 ?
S1 K1 S1 114.15(4) 4 20_655 ?
S1 K1 S1 80.36(3) 19 4 ?
S1 K1 S1 147.075(17) 2_665 19 ?
S1 K1 S1 147.075(17) 2_665 20_655 ?
S1 K1 S1 64.95(3) 4 3_655 ?
S1 K1 S1 86.60(2) 17_665 20_655 ?
S1 K1 S1 64.95(3) 19 20_655 ?
S1 K1 S1 86.60(2) 2_665 4 ?
S1 K1 S1 147.075(17) 17_665 3_655 ?
S1 K1 Cl1 75.332(16) 2_665 1_655 ?
S1 K1 Cl1 75.332(16) 2_665 13_554 ?
S1 K1 Cl1 75.332(16) 17_665 1_655 ?
S1 K1 Cl1 75.332(16) 17_665 13_554 ?
S1 K1 K1 57.076(18) 19 17_655 ?
S1 K1 K1 105.899(10) 19 19_665 ?
S1 K1 K1 49.17(2) 2_665 19_665 ?
S1 K1 K1 57.076(18) 4 17_655 ?
S1 K1 K1 135.77(2) 20_655 19_665 ?
S1 K1 K1 57.076(18) 20_655 17_655 ?
S1 K1 K1 49.17(2) 17_665 19_665 ?
S1 K1 K1 135.86(2) 2_665 17_655 ?
S1 K1 K1 105.899(10) 4 19_665 ?
S1 K1 K1 135.77(2) 3_655 19_665 ?
S1 K1 K1 57.076(18) 3_655 17_655 ?
S1 K1 K1 135.86(2) 17_665 17_655 ?
Cl1 K1 Ta1 99.388(4) 1_655 9_544 ?
Cl1 K1 Ta1 99.388(4) 13_554 9_544 ?
Cl1 K1 Ta1 99.388(4) 13_554 25 ?
Cl1 K1 Ta1 99.388(4) 1_655 25 ?
Cl1 K1 S1 71.904(13) 13_554 3_655 ?
Cl1 K1 S1 71.904(13) 13_554 20_655 ?
Cl1 K1 S1 133.964(17) 1_655 20_655 ?
Cl1 K1 S1 71.904(13) 1_655 4 ?
Cl1 K1 S1 133.964(17) 1_655 3_655 ?
Cl1 K1 S1 133.964(17) 13_554 4 ?
Cl1 K1 S1 71.904(13) 1_655 19 ?
Cl1 K1 S1 133.964(17) 13_554 19 ?
Cl1 K1 Cl1 138.67(4) 1_655 13_554 ?
Cl1 K1 K1 110.664(18) 1_655 17_655 ?
Cl1 K1 K1 93.67(4) 13_554 19_665 ?
Cl1 K1 K1 110.662(18) 13_554 17_655 ?
Cl1 K1 K1 45.0 1_655 19_665 ?
K1 K1 Ta1 62.467(14) 17_655 25 ?
K1 K1 Ta1 62.467(14) 17_655 9_544 ?
K1 K1 K1 155.663(18) 17_655 19_665 ?

loop_
_geom_bond_atom_site_label_1
_geom_bond_atom_site_label_2
_geom_bond_distance
_geom_bond_site_symmetry_2
_geom_bond_publ_flag
Ta1 S1 2.2596(9) 2_565 ?
Ta1 S1 2.2596(9) 28 ?
Ta1 S1 2.2596(9) . ?
Ta1 S1 2.2596(9) 27_455 ?
Ta1 K1 3.9770(5) 19_565 ?
Ta1 K1 3.9770(5) 25 ?
Ta1 K1 3.9770(5) 3 ?
Ta1 K1 3.9770(5) 9_455 ?
S1 Ba1 3.4362(5) 25 ?
S1 Ba1 3.4362(5) 1_565 ?
S1 K1 3.3823(9) 19_565 ?
S1 K1 3.3823(9) 3 ?
S1 K1 3.1333(11) 17_665 ?
Ba1 Cl1 3.52658(10) . ?
Ba1 Cl1 3.52658(10) 5 ?
Ba1 K1 4.7314(3) 3_545 ?
Ba1 K1 4.7314(3) 1_455 ?
Cl1 K1 3.1543(4) 19_565 ?
Cl1 K1 3.1543(4) 1_455 ?
Cl1 K1 3.1543(4) 3_545 ?
Cl1 K1 3.1543(4) 17_655 ?
K1 K1 3.677(2) 17_655 ?
K1 K1 4.4609(5) 19_665 ?

loop_
_exptl_oxdiff_crystal_face_indexfrac_h
_exptl_oxdiff_crystal_face_indexfrac_k
_exptl_oxdiff_crystal_face_indexfrac_l
_exptl_oxdiff_crystal_face_x
_exptl_oxdiff_crystal_face_y
_exptl_oxdiff_crystal_face_z
0.9992 1.0004 0.0029 0.0354 -0.0056 -0.1147
-1.0003 1.9992 0.0027 -0.1544 0.0022 -0.1107
0.9999 -1.9999 0.9971 0.1564 0.0480 0.1088
1.9987 0.0003 1.0018 0.1521 0.0413 -0.0810
1.9980 2.0000 1.0055 0.0728 0.0391 -0.2312
0.0004 0.0007 -0.9998 -0.0020 -0.0502 0.0018
-0.0004 -0.0007 0.9998 0.0020 0.0502 -0.0018
-0.9989 -2.0002 -0.0047 0.0043 0.0067 0.1898
-1.9992 -1.0016 0.9959 -0.1084 0.0602 0.1524
-0.9992 0.0002 -1.0008 -0.0770 -0.0458 0.0414
